data_7251938
loop_
_publ_author_name
'Kornyakov, Ilya V.'
'Bubnova, Olga'
'Kalinichev, Alexey A.'
'Likholetova, Marina V.'
'Krivovichev, Sergey V.'

_publ_section_title
;
 Subtle symmetry breaking in averievite-related compounds, (MX)Cu5O2(VO4)2
 (MX = CsBr, CsI, RbBr, RbI and KI)
;
_journal_name_full CrystEngComm
_journal_paper_doi 10.1039/D5CE00495K
_journal_year 2026
_chemical_formula_moiety 'Br Cs1 Cu5 O10 V2'
_chemical_formula_sum 'Br Cs Cu5 O10 V2'
_chemical_formula_weight 792.40
_space_group_crystal_system trigonal
_space_group_IT_number 164
_space_group_name_Hall '-P 3 2"'
_space_group_name_H-M_alt 'P -3 m 1'
_atom_sites_solution_primary dual
_audit_creation_date 2025-02-17
_audit_creation_method
;
Olex2 1.5
(compiled 2024.02.16 svn.r378c4104 for OlexSys, GUI svn.r6928)
;
_audit_update_record
;
2025-05-13 deposited with the CCDC.	2026-04-30 downloaded from the CCDC.
;
_cell_angle_alpha 90
_cell_angle_beta 90
_cell_angle_gamma 120
_cell_formula_units_Z 1
_cell_length_a 6.38580(10)
_cell_length_b 6.38580(10)
_cell_length_c 8.3842(2)
_cell_measurement_reflns_used 11453
_cell_measurement_temperature 140(2)
_cell_measurement_theta_max 41.7600
_cell_measurement_theta_min 2.4600
_cell_volume 296.089(10)
_computing_cell_refinement 'CrysAlisPro 1.171.42.102a (Rigaku OD, 2023)'
_computing_data_collection 'CrysAlisPro 1.171.42.102a (Rigaku OD, 2023)'
_computing_data_reduction 'CrysAlisPro 1.171.42.102a (Rigaku OD, 2023)'
_computing_molecular_graphics 'Olex2 1.5 (Dolomanov et al., 2009)'
_computing_publication_material 'Olex2 1.5 (Dolomanov et al., 2009)'
_computing_structure_refinement 'SHELXL 2014/6 (Sheldrick, 2015)'
_diffrn_ambient_environment N~2~
_diffrn_ambient_temperature 140(2)
_diffrn_detector 'Hybrid Pixel Array Detector'
_diffrn_detector_area_resol_mean 10.0000
_diffrn_detector_type HyPix
_diffrn_measured_fraction_theta_full 1.000
_diffrn_measured_fraction_theta_max 0.991
_diffrn_measurement_details
;
List of Runs (angles in degrees, time in seconds):

  # Type    Start    End  Width  t~exp~   \w     \q     \k     \f   Frames
#--------------------------------------------------------------------------
  1  \w     17.00  85.00   0.50    1.00    --   34.02-133.00  -1.00  136
  2  \w    -63.00  39.00   0.50    1.00    --  -34.18  91.00 179.00  204
  3  \w    -23.00  67.00   0.50    1.00    --   34.02 -99.00-180.00  180
  4  \w     11.00  36.00   0.50    1.00    --   34.02  77.00 120.00   50
  5  \w     11.00 107.00   0.50    1.00    --   34.02  77.00-120.00  192
  6  \w    -17.00   8.00   0.50    1.00    --  -34.18   8.00-142.00   50
  7  \w     44.00  70.00   0.50    1.00    --   34.02 178.00 150.00   52
  8  \w     26.00  65.00   0.50    1.00    --   34.02  38.00  30.00   78
  9  \w     33.00 102.00   0.50    1.00    --   34.02  77.00 -90.00  138
 10  \w     42.00 107.00   0.50    1.00    --   34.02 178.00 120.00  130
 11  \w     13.00  67.00   0.50    1.00    --   34.02  73.00   6.00  108
 12  \w   -106.00 -19.00   0.50    1.00    --  -34.18 -57.00 120.00  174
 13  \w    -82.00 -56.00   0.50    1.00    --  -34.18 137.00-116.00   52
 14  \w     72.00 102.00   0.50    1.00    --   34.02  57.00 120.00   60
 15  \w      3.00  28.00   0.50    1.00    --   34.02  96.00-159.11   50
 16  \w     14.00  40.00   0.50    1.00    --   34.02  77.00  60.00   52
 17  \w     71.00 106.00   0.50    1.00    --   34.02  77.00  60.00   70
 18  \w      3.00  28.00   0.50    1.00    --   34.02  95.00 112.17   50
 19  \w    -28.00  -2.00   0.50    1.00    --   34.02 -19.00   0.00   52
 20  \w     22.00  61.00   0.50    1.00    --   34.02  57.00 120.00   78
 21  \w     20.00  89.00   0.50    1.00    --   34.02-137.00-178.00  138
 22  \w    -27.00  41.00   0.50    1.00    --  -34.18  19.00 -90.00  136
;
_diffrn_measurement_device 'four-circle diffractometer'
_diffrn_measurement_device_type 'XtaLAB Synergy, Single source at home/near, HyPix'
_diffrn_measurement_method '\w scans'
_diffrn_orient_matrix_type 'CrysAlisPro convention (1999,Acta A55,543-557)'
_diffrn_orient_matrix_UB_11 -0.0546926000
_diffrn_orient_matrix_UB_12 -0.0640351000
_diffrn_orient_matrix_UB_13 -0.0712351000
_diffrn_orient_matrix_UB_21 0.0879537000
_diffrn_orient_matrix_UB_22 0.0983404000
_diffrn_orient_matrix_UB_23 -0.0455885000
_diffrn_orient_matrix_UB_31 0.0756858000
_diffrn_orient_matrix_UB_32 -0.0517990000
_diffrn_orient_matrix_UB_33 0.0014718000
_diffrn_radiation_monochromator mirror
_diffrn_radiation_probe x-ray
_diffrn_radiation_type 'Mo K\a'
_diffrn_radiation_wavelength 0.71073
_diffrn_reflns_av_R_equivalents 0.0603
_diffrn_reflns_av_unetI/netI 0.0182
_diffrn_reflns_Laue_measured_fraction_full 1.000
_diffrn_reflns_Laue_measured_fraction_max 0.991
_diffrn_reflns_limit_h_max 11
_diffrn_reflns_limit_h_min -11
_diffrn_reflns_limit_k_max 11
_diffrn_reflns_limit_k_min -11
_diffrn_reflns_limit_l_max 15
_diffrn_reflns_limit_l_min -15
_diffrn_reflns_number 16341
_diffrn_reflns_point_group_measured_fraction_full 1.000
_diffrn_reflns_point_group_measured_fraction_max 0.991
_diffrn_reflns_theta_full 25.242
_diffrn_reflns_theta_max 41.780
_diffrn_reflns_theta_min 2.429
_diffrn_source 'micro-focus sealed X-ray tube'
_diffrn_source_type 'PhotonJet (Mo) X-ray Source'
_exptl_absorpt_coefficient_mu 16.753
_exptl_absorpt_correction_T_max 0.398
_exptl_absorpt_correction_T_min 0.060
_exptl_absorpt_correction_type gaussian
_exptl_absorpt_process_details
;
CrysAlisPro 1.171.42.102a (Rigaku Oxford Diffraction, 2023)
Numerical absorption correction based on gaussian integration over
a multifaceted crystal model
Empirical absorption correction using spherical harmonics,
implemented in SCALE3 ABSPACK scaling algorithm.
;
_exptl_crystal_colour black
_exptl_crystal_colour_primary black
_exptl_crystal_density_diffrn 4.444
_exptl_crystal_description plate
_exptl_crystal_F_000 361
_exptl_crystal_size_max 0.255
_exptl_crystal_size_mid 0.146
_exptl_crystal_size_min 0.103
_refine_diff_density_max 2.164
_refine_diff_density_min -2.275
_refine_diff_density_rms 0.227
_refine_ls_extinction_coef 0.026(2)
_refine_ls_extinction_expression Fc^*^=kFc[1+0.001xFc^2^\l^3^/sin(2\q)]^-1/4^
_refine_ls_extinction_method SHELXL
_refine_ls_goodness_of_fit_ref 1.111
_refine_ls_hydrogen_treatment undef
_refine_ls_matrix_type full
_refine_ls_number_parameters 32
_refine_ls_number_reflns 810
_refine_ls_number_restraints 0
_refine_ls_restrained_S_all 1.111
_refine_ls_R_factor_all 0.0268
_refine_ls_R_factor_gt 0.0250
_refine_ls_shift/su_max 0.000
_refine_ls_shift/su_mean 0.000
_refine_ls_structure_factor_coef Fsqd
_refine_ls_weighting_details 'w=1/[\s^2^(Fo^2^)+(0.0310P)^2^+0.5838P] where P=(Fo^2^+2Fc^2^)/3'
_refine_ls_weighting_scheme calc
_refine_ls_wR_factor_gt 0.0645
_refine_ls_wR_factor_ref 0.0652
_reflns_Friedel_coverage 0.000
_reflns_number_gt 761
_reflns_number_total 810
_reflns_threshold_expression 'I > 2\s(I)'
_cod_data_source_file d5ce00495k2.cif
_cod_data_source_block vcsbr_140_00
_cod_original_cell_volume 296.089(12)
_cod_database_code 7251938
_shelxl_version_number 2014/6
_chemical_oxdiff_formula 'Cs1 Br1 Cu5 V2 O10'
_shelx_space_group_comment
;
The symmetry employed for this shelxl refinement is uniquely defined
by the following loop, which should always be used as a source of
symmetry information in preference to the above space-group names.
They are only intended as comments.
;
_olex2_refinement_description
;
1. Others
 Sof(Cs1A)=0.08333*(1-FVAR(2))
 Sof(Cs1B)=0.08333*FVAR(2)
;
_olex2_submission_special_instructions 'No special instructions were received'
_oxdiff_exptl_absorpt_empirical_details
;
Empirical correction (ABSPACK) includes:
- Absorption correction using spherical harmonics
- Frame scaling
- Detector area scaling
- B-factor correction
;
_oxdiff_exptl_absorpt_empirical_full_max 3.117
_oxdiff_exptl_absorpt_empirical_full_min 0.635

loop_
_space_group_symop_operation_xyz
'x, y, z'
'-y, x-y, z'
'-x+y, -x, z'
'y, x, -z'
'x-y, -y, -z'
'-x, -x+y, -z'
'-x, -y, -z'
'y, -x+y, -z'
'x-y, x, -z'
'-y, -x, z'
'-x+y, y, z'
'x, x-y, z'

loop_
_atom_site_label
_atom_site_type_symbol
_atom_site_fract_x
_atom_site_fract_y
_atom_site_fract_z
_atom_site_U_iso_or_equiv
_atom_site_adp_type
_atom_site_occupancy
_atom_site_site_symmetry_order
_atom_site_calc_flag
_atom_site_refinement_flags_posn
_atom_site_refinement_flags_adp
_atom_site_refinement_flags_occupancy
_atom_site_disorder_assembly
_atom_site_disorder_group
Cs1A Cs 1.0000 1.0000 1.0000 0.057(5) Uani 0.54(5) 12 d S T P . .
Cs1B Cs 1.0000 1.0000 0.9394(8) 0.0227(16) Uani 0.23(3) 6 d S T P . .
Br1 Br 1.0000 1.0000 0.5000 0.01634(11) Uani 1 12 d S T P . .
Cu1 Cu 0.3333 0.6667 0.22880(5) 0.00916(9) Uani 1 6 d S T P . .
Cu2 Cu 0.0000 0.5000 0.5000 0.00918(9) Uani 1 4 d S T P . .
V1 V 0.3333 0.6667 0.80608(6) 0.00456(9) Uani 1 6 d S T P . .
O1 O 0.3333 0.6667 1.0050(3) 0.0111(4) Uani 1 6 d S T P . .
O2 O 0.0374(3) 0.51868(14) 0.73725(18) 0.0131(3) Uani 1 2 d S T P . .
O3 O 0.3333 0.6667 0.4562(3) 0.0051(3) Uani 1 6 d S T P . .

loop_
_atom_site_aniso_label
_atom_site_aniso_U_11
_atom_site_aniso_U_22
_atom_site_aniso_U_33
_atom_site_aniso_U_23
_atom_site_aniso_U_13
_atom_site_aniso_U_12
Cs1A 0.0407(11) 0.0407(11) 0.090(16) 0.000 0.000 0.0204(6)
Cs1B 0.0164(15) 0.0164(15) 0.035(2) 0.000 0.000 0.0082(7)
Br1 0.01290(14) 0.01290(14) 0.0232(3) 0.000 0.000 0.00645(7)
Cu1 0.01231(12) 0.01231(12) 0.00285(14) 0.000 0.000 0.00616(6)
Cu2 0.00467(12) 0.01546(13) 0.00382(12) 0.00005(4) 0.00011(8) 0.00233(6)
V1 0.00547(11) 0.00547(11) 0.00276(16) 0.000 0.000 0.00273(6)
O1 0.0152(6) 0.0152(6) 0.0029(7) 0.000 0.000 0.0076(3)
O2 0.0063(5) 0.0217(6) 0.0060(5) 0.00009(19) 0.0002(4) 0.0032(2)
O3 0.0056(5) 0.0056(5) 0.0040(7) 0.000 0.000 0.0028(2)

loop_
_atom_type_symbol
_atom_type_description
_atom_type_scat_dispersion_real
_atom_type_scat_dispersion_imag
_atom_type_scat_source
Br Br -0.2901 2.4595 'International Tables Vol C Tables 4.2.6.8 and 6.1.1.4'
Cs Cs -0.3680 2.1192 'International Tables Vol C Tables 4.2.6.8 and 6.1.1.4'
Cu Cu 0.3201 1.2651 'International Tables Vol C Tables 4.2.6.8 and 6.1.1.4'
O O 0.0106 0.0060 'International Tables Vol C Tables 4.2.6.8 and 6.1.1.4'
V V 0.3005 0.5294 'International Tables Vol C Tables 4.2.6.8 and 6.1.1.4'

loop_
_exptl_crystal_face_index_h
_exptl_crystal_face_index_k
_exptl_crystal_face_index_l
_exptl_crystal_face_perp_dist
1 -1 0 0.0766
9 -6 0 0.1096
0 8 0 0.0876
2 -9 0 0.0718
-7 -2 0 0.1062
-8 8 0 0.0688
0 0 -12 0.0513
0 0 12 0.0513
7 -6 6 0.0867
1 6 6 0.0835
3 -6 8 0.0675
-2 -4 10 0.0819

loop_
_geom_angle_atom_site_label_1
_geom_angle_atom_site_label_2
_geom_angle_atom_site_label_3
_geom_angle
_geom_angle_site_symmetry_1
_geom_angle_site_symmetry_3
_geom_angle_publ_flag
Cs1B Cs1A Cs1B 180.0 . 7_777 ?
Cs1B Cs1A V1 66.203(6) . 1_655 ?
Cs1B Cs1A V1 66.203(10) . . ?
Cs1B Cs1A V1 113.797(10) . 7_777 ?
Cs1B Cs1A V1 113.797(6) 7_777 1_655 ?
Cs1B Cs1A V1 113.797(6) . 7_677 ?
Cs1B Cs1A V1 113.797(10) 7_777 . ?
Cs1B Cs1A V1 66.203(6) 7_777 7_677 ?
Cs1B Cs1A V1 66.203(10) 7_777 7_777 ?
Cs1B Cs1A O1 89.35(4) . 7_677 ?
Cs1B Cs1A O1 89.35(4) . 7_667 ?
Cs1B Cs1A O1 90.65(4) . . ?
Cs1B Cs1A O1 89.35(4) 7_777 1_665 ?
Cs1B Cs1A O1 89.35(4) 7_777 1_655 ?
Cs1B Cs1A O1 90.65(4) 7_777 7_777 ?
Cs1B Cs1A O1 89.35(4) 7_777 . ?
Cs1B Cs1A O1 90.65(4) 7_777 7_677 ?
Cs1B Cs1A O1 90.65(4) 7_777 7_667 ?
Cs1B Cs1A O1 90.65(4) . 1_655 ?
Cs1B Cs1A O1 90.65(4) . 1_665 ?
Cs1B Cs1A O1 89.35(4) . 7_777 ?
V1 Cs1A V1 180.0 7_677 1_655 ?
V1 Cs1A V1 104.820(7) 1_655 . ?
V1 Cs1A V1 75.180(7) 7_677 . ?
V1 Cs1A V1 104.820(7) 7_677 7_777 ?
V1 Cs1A V1 180.0 . 7_777 ?
V1 Cs1A V1 75.180(7) 1_655 7_777 ?
O1 Cs1A V1 155.56(4) 7_677 1_655 ?
O1 Cs1A V1 155.56(4) . 7_777 ?
O1 Cs1A V1 117.517(16) 7_667 7_677 ?
O1 Cs1A V1 24.44(4) 1_655 1_655 ?
O1 Cs1A V1 117.517(16) 7_777 7_677 ?
O1 Cs1A V1 117.517(16) . 1_655 ?
O1 Cs1A V1 117.517(16) 7_677 7_777 ?
O1 Cs1A V1 62.483(16) 7_667 1_655 ?
O1 Cs1A V1 62.484(16) 1_665 7_777 ?
O1 Cs1A V1 117.517(16) 1_665 1_655 ?
O1 Cs1A V1 155.56(4) 7_777 . ?
O1 Cs1A V1 62.483(16) 7_777 1_655 ?
O1 Cs1A V1 62.483(16) 1_665 7_677 ?
O1 Cs1A V1 24.44(4) 7_677 7_677 ?
O1 Cs1A V1 62.483(16) 1_655 7_777 ?
O1 Cs1A V1 155.56(4) 1_655 7_677 ?
O1 Cs1A V1 117.516(16) 7_667 7_777 ?
O1 Cs1A V1 62.483(16) . 7_677 ?
O1 Cs1A V1 24.44(4) 7_777 7_777 ?
O1 Cs1A V1 62.483(16) 7_667 . ?
O1 Cs1A V1 117.517(16) 1_665 . ?
O1 Cs1A V1 62.483(16) 7_677 . ?
O1 Cs1A V1 117.517(16) 1_655 . ?
O1 Cs1A V1 24.44(4) . . ?
O1 Cs1A O1 60.012(2) 1_655 7_667 ?
O1 Cs1A O1 180.00(7) 7_677 1_655 ?
O1 Cs1A O1 119.987(2) 1_655 . ?
O1 Cs1A O1 60.013(2) 7_677 . ?
O1 Cs1A O1 60.013(2) . 7_667 ?
O1 Cs1A O1 119.988(2) 7_677 7_777 ?
O1 Cs1A O1 119.987(2) 7_667 7_777 ?
O1 Cs1A O1 119.988(2) 1_655 1_665 ?
O1 Cs1A O1 60.013(2) 1_665 7_777 ?
O1 Cs1A O1 119.987(2) . 1_665 ?
O1 Cs1A O1 119.988(2) 7_677 7_667 ?
O1 Cs1A O1 60.012(2) 1_655 7_777 ?
O1 Cs1A O1 180.00(7) 7_667 1_665 ?
O1 Cs1A O1 180.0 . 7_777 ?
O1 Cs1A O1 60.012(2) 7_677 1_665 ?
Cs1A Cs1B Cs1B 0.000(4) . 7_777 ?
Cs1A Cs1B Br1 180.0 . . ?
Cs1A Cs1B O1 82.79(11) . 7_677 ?
Cs1A Cs1B O1 82.79(11) . 7_777 ?
Cs1A Cs1B O1 82.79(11) . 7_667 ?
Cs1A Cs1B O2 117.92(10) . 3_665 ?
Cs1A Cs1B O2 117.92(10) . 1_655 ?
Cs1A Cs1B O2 117.92(10) . 2_775 ?
Cs1A Cs1B O2 117.92(10) . 3_565 ?
Cs1A Cs1B O2 117.92(10) . 2_665 ?
Cs1A Cs1B O2 117.92(10) . 1_665 ?
Cs1B Cs1B Br1 180.0 7_777 . ?
Cs1B Cs1B O1 82.79(12) 7_777 7_777 ?
Cs1B Cs1B O1 82.79(11) 7_777 7_667 ?
Cs1B Cs1B O1 82.79(11) 7_777 7_677 ?
Cs1B Cs1B O2 117.92(10) 7_777 3_565 ?
Cs1B Cs1B O2 117.92(10) 7_777 2_775 ?
Cs1B Cs1B O2 117.92(10) 7_777 1_655 ?
Cs1B Cs1B O2 117.92(10) 7_777 1_665 ?
Cs1B Cs1B O2 117.92(10) 7_777 3_665 ?
Cs1B Cs1B O2 117.92(10) 7_777 2_665 ?
Br1 Cs1B O1 97.21(11) . 7_677 ?
Br1 Cs1B O1 97.21(11) . 7_667 ?
Br1 Cs1B O1 97.21(11) . 7_777 ?
O1 Cs1B O1 118.45(5) 7_777 7_667 ?
O1 Cs1B O1 118.45(5) 7_677 7_667 ?
O1 Cs1B O1 118.45(5) 7_677 7_777 ?
O2 Cs1B Br1 62.08(10) 1_665 . ?
O2 Cs1B Br1 62.08(10) 3_665 . ?
O2 Cs1B Br1 62.08(10) 3_565 . ?
O2 Cs1B Br1 62.08(10) 2_775 . ?
O2 Cs1B Br1 62.08(10) 1_655 . ?
O2 Cs1B Br1 62.08(10) 2_665 . ?
O2 Cs1B O1 47.89(4) 3_565 7_677 ?
O2 Cs1B O1 90.12(5) 3_665 7_667 ?
O2 Cs1B O1 147.64(14) 1_665 7_667 ?
O2 Cs1B O1 47.89(4) 1_665 7_677 ?
O2 Cs1B O1 47.89(4) 3_665 7_777 ?
O2 Cs1B O1 90.12(5) 2_665 7_677 ?
O2 Cs1B O1 147.63(13) 2_775 7_667 ?
O2 Cs1B O1 90.12(5) 2_775 7_677 ?
O2 Cs1B O1 90.12(5) 1_655 7_777 ?
O2 Cs1B O1 147.64(14) 1_655 7_677 ?
O2 Cs1B O1 90.12(5) 3_565 7_667 ?
O2 Cs1B O1 147.64(13) 3_665 7_677 ?
O2 Cs1B O1 47.89(4) 2_665 7_667 ?
O2 Cs1B O1 147.64(14) 3_565 7_777 ?
O2 Cs1B O1 47.89(4) 1_655 7_667 ?
O2 Cs1B O1 90.12(5) 1_665 7_777 ?
O2 Cs1B O1 47.89(4) 2_775 7_777 ?
O2 Cs1B O1 147.63(13) 2_665 7_777 ?
O2 Cs1B O2 123.7(2) 3_565 3_665 ?
O2 Cs1B O2 99.86(13) 3_565 2_775 ?
O2 Cs1B O2 99.86(13) 3_565 1_655 ?
O2 Cs1B O2 46.09(7) 1_655 3_665 ?
O2 Cs1B O2 58.72(8) 2_665 1_655 ?
O2 Cs1B O2 46.09(7) 1_665 2_775 ?
O2 Cs1B O2 46.09(7) 3_565 2_665 ?
O2 Cs1B O2 123.7(2) 2_665 2_775 ?
O2 Cs1B O2 123.7(2) 1_665 1_655 ?
O2 Cs1B O2 99.86(13) 1_665 2_665 ?
O2 Cs1B O2 58.72(8) 3_565 1_665 ?
O2 Cs1B O2 99.86(13) 2_665 3_665 ?
O2 Cs1B O2 99.86(13) 2_775 1_655 ?
O2 Cs1B O2 58.72(8) 2_775 3_665 ?
O2 Cs1B O2 99.86(13) 1_665 3_665 ?
Cs1A Br1 Cs1A 180.0 . 1_554 ?
Cs1B Br1 Cs1A 180.0 . 1_554 ?
Cs1B Br1 Cs1A 180.0 7_776 . ?
Cs1B Br1 Cs1A 0.000(1) . . ?
Cs1B Br1 Cs1A 0.0 7_776 1_554 ?
Cs1B Br1 Cs1B 180.0 7_776 . ?
Cs1B Cu1 Cs1A 104.44(6) 7_666 1_454 ?
Cs1B Cu1 Cs1A 6.55(10) 7_676 1_454 ?
Cs1B Cu1 Cs1A 104.44(6) 7_776 1_454 ?
Cs1B Cu1 Cs1B 107.97(10) 7_676 7_666 ?
Cs1B Cu1 Cs1B 107.97(10) 7_666 7_776 ?
Cs1B Cu1 Cs1B 107.97(10) 7_676 7_776 ?
Cu2 Cu1 Cs1A 94.543(1) . 1_454 ?
Cu2 Cu1 Cs1A 94.543(2) 3_565 1_454 ?
Cu2 Cu1 Cs1A 156.521(9) 2_665 1_454 ?
Cu2 Cu1 Cs1B 149.97(10) . 7_776 ?
Cu2 Cu1 Cs1B 89.05(8) 3_565 7_676 ?
Cu2 Cu1 Cs1B 89.05(8) 2_665 7_666 ?
Cu2 Cu1 Cs1B 89.05(8) 2_665 7_776 ?
Cu2 Cu1 Cs1B 89.05(8) . 7_676 ?
Cu2 Cu1 Cs1B 149.97(10) 2_665 7_676 ?
Cu2 Cu1 Cs1B 149.97(10) 3_565 7_666 ?
Cu2 Cu1 Cs1B 89.05(8) . 7_666 ?
Cu2 Cu1 Cs1B 89.05(8) 3_565 7_776 ?
Cu2 Cu1 Cu2 66.102(8) 3_565 . ?
Cu2 Cu1 Cu2 66.102(8) 3_565 2_665 ?
Cu2 Cu1 Cu2 66.102(8) . 2_665 ?
O1 Cu1 Cs1A 62.511(5) 1_554 1_454 ?
O1 Cu1 Cs1B 69.06(10) 1_554 7_776 ?
O1 Cu1 Cs1B 69.06(10) 1_554 7_666 ?
O1 Cu1 Cs1B 69.06(10) 1_554 7_676 ?
O1 Cu1 Cu2 140.967(5) 1_554 3_565 ?
O1 Cu1 Cu2 140.967(5) 1_554 . ?
O1 Cu1 Cu2 140.968(5) 1_554 2_665 ?
O1 Cu1 O2 97.91(4) 1_554 7_566 ?
O1 Cu1 O2 97.91(4) 1_554 8_556 ?
O1 Cu1 O2 97.91(4) 1_554 9_666 ?
O1 Cu1 O3 180.0 1_554 . ?
O2 Cu1 Cs1A 67.92(2) 7_566 1_454 ?
O2 Cu1 Cs1A 160.42(4) 8_556 1_454 ?
O2 Cu1 Cs1A 67.92(2) 9_666 1_454 ?
O2 Cu1 Cs1B 65.58(4) 8_556 7_666 ?
O2 Cu1 Cs1B 65.58(4) 8_556 7_776 ?
O2 Cu1 Cs1B 65.58(4) 9_666 7_776 ?
O2 Cu1 Cs1B 65.58(4) 7_566 7_676 ?
O2 Cu1 Cs1B 166.97(11) 8_556 7_676 ?
O2 Cu1 Cs1B 166.97(11) 7_566 7_776 ?
O2 Cu1 Cs1B 65.58(4) 9_666 7_676 ?
O2 Cu1 Cs1B 166.97(11) 9_666 7_666 ?
O2 Cu1 Cs1B 65.58(4) 7_566 7_666 ?
O2 Cu1 Cu2 101.83(4) 9_666 2_665 ?
O2 Cu1 Cu2 101.83(4) 7_566 3_565 ?
O2 Cu1 Cu2 43.06(4) 7_566 . ?
O2 Cu1 Cu2 101.83(4) 7_566 2_665 ?
O2 Cu1 Cu2 101.83(4) 8_556 3_565 ?
O2 Cu1 Cu2 43.06(4) 8_556 2_665 ?
O2 Cu1 Cu2 101.83(4) 8_556 . ?
O2 Cu1 Cu2 43.06(4) 9_666 3_565 ?
O2 Cu1 Cu2 101.83(4) 9_666 . ?
O2 Cu1 O2 118.14(2) 9_666 8_556 ?
O2 Cu1 O2 118.14(2) 7_566 8_556 ?
O2 Cu1 O2 118.14(2) 9_666 7_566 ?
O3 Cu1 Cs1A 117.488(5) . 1_454 ?
O3 Cu1 Cs1B 110.94(10) . 7_666 ?
O3 Cu1 Cs1B 110.94(10) . 7_676 ?
O3 Cu1 Cs1B 110.94(10) . 7_776 ?
O3 Cu1 Cu2 39.032(5) . 3_565 ?
O3 Cu1 Cu2 39.032(5) . 2_665 ?
O3 Cu1 Cu2 39.032(5) . . ?
O3 Cu1 O2 82.09(4) . 7_566 ?
O3 Cu1 O2 82.09(4) . 8_556 ?
O3 Cu1 O2 82.09(4) . 9_666 ?
Cu1 Cu2 Cu1 180.0 . 7_566 ?
O2 Cu2 Cu1 135.04(4) 7_566 7_566 ?
O2 Cu2 Cu1 135.04(4) . . ?
O2 Cu2 Cu1 44.96(4) . 7_566 ?
O2 Cu2 Cu1 44.96(4) 7_566 . ?
O2 Cu2 O2 180.0 . 7_566 ?
O3 Cu2 Cu1 140.30(6) 7_566 . ?
O3 Cu2 Cu1 39.70(6) . . ?
O3 Cu2 Cu1 140.30(6) . 7_566 ?
O3 Cu2 Cu1 39.70(6) 7_566 7_566 ?
O3 Cu2 O2 84.66(8) 7_566 . ?
O3 Cu2 O2 84.66(8) . 7_566 ?
O3 Cu2 O2 95.34(8) . . ?
O3 Cu2 O2 95.34(8) 7_566 7_566 ?
O3 Cu2 O3 180.0 7_566 . ?
Cs1A V1 Cs1A 104.820(7) 1_455 1_445 ?
Cs1A V1 Cs1A 104.820(7) . 1_445 ?
Cs1A V1 Cs1A 104.820(7) 1_455 . ?
Cs1A V1 Cs1B 101.18(5) 1_445 7_777 ?
Cs1A V1 Cs1B 6.26(8) 1_455 7_677 ?
Cs1A V1 Cs1B 101.18(5) . 7_677 ?
Cs1A V1 Cs1B 101.18(5) 1_445 7_677 ?
Cs1A V1 Cs1B 101.18(5) 1_455 7_777 ?
Cs1A V1 Cs1B 6.26(8) . 7_777 ?
Cs1B V1 Cs1A 6.93(10) . . ?
Cs1B V1 Cs1A 108.71(6) . 1_445 ?
Cs1B V1 Cs1A 108.71(6) 1_445 . ?
Cs1B V1 Cs1A 108.71(6) . 1_455 ?
Cs1B V1 Cs1A 108.71(6) 1_455 1_445 ?
Cs1B V1 Cs1A 6.93(10) 1_455 1_455 ?
Cs1B V1 Cs1A 108.71(6) 1_455 . ?
Cs1B V1 Cs1A 108.71(6) 1_445 1_455 ?
Cs1B V1 Cs1A 6.93(10) 1_445 1_445 ?
Cs1B V1 Cs1B 111.94(9) 1_455 1_445 ?
Cs1B V1 Cs1B 111.94(9) 1_445 . ?
Cs1B V1 Cs1B 105.59(2) 1_445 7_677 ?
Cs1B V1 Cs1B 111.94(9) 1_455 . ?
Cs1B V1 Cs1B 97.10(11) 7_677 7_777 ?
Cs1B V1 Cs1B 105.59(2) 1_455 7_777 ?
Cs1B V1 Cs1B 105.59(2) . 7_677 ?
Cs1B V1 Cs1B 105.59(2) 1_445 7_777 ?
Cs1B V1 Cs1B 13.19(18) . 7_777 ?
Cs1B V1 Cs1B 13.19(18) 1_455 7_677 ?
O1 V1 Cs1A 66.203(6) . . ?
O1 V1 Cs1A 66.203(6) . 1_455 ?
O1 V1 Cs1A 66.203(6) . 1_445 ?
O1 V1 Cs1B 73.13(10) . 1_455 ?
O1 V1 Cs1B 59.94(8) . 7_777 ?
O1 V1 Cs1B 73.13(10) . . ?
O1 V1 Cs1B 73.13(10) . 1_445 ?
O1 V1 Cs1B 59.94(8) . 7_677 ?
O1 V1 O2 109.42(5) . 3_565 ?
O1 V1 O2 109.42(5) . . ?
O1 V1 O2 109.42(5) . 2_665 ?
O2 V1 Cs1A 72.71(3) 2_665 . ?
O2 V1 Cs1A 175.63(5) . . ?
O2 V1 Cs1A 72.71(3) . 1_445 ?
O2 V1 Cs1A 175.62(5) 2_665 1_455 ?
O2 V1 Cs1A 175.63(5) 3_565 1_445 ?
O2 V1 Cs1A 72.71(3) 3_565 1_455 ?
O2 V1 Cs1A 72.71(3) 2_665 1_445 ?
O2 V1 Cs1A 72.71(3) . 1_455 ?
O2 V1 Cs1A 72.70(3) 3_565 . ?
O2 V1 Cs1B 69.22(6) 2_665 1_445 ?
O2 V1 Cs1B 76.02(5) 3_565 7_677 ?
O2 V1 Cs1B 169.36(10) . 7_777 ?
O2 V1 Cs1B 177.45(11) . . ?
O2 V1 Cs1B 76.02(6) . 7_677 ?
O2 V1 Cs1B 69.22(6) 2_665 . ?
O2 V1 Cs1B 76.02(6) 2_665 7_777 ?
O2 V1 Cs1B 177.45(11) 3_565 1_445 ?
O2 V1 Cs1B 69.22(5) . 1_455 ?
O2 V1 Cs1B 69.22(5) 3_565 1_455 ?
O2 V1 Cs1B 177.45(11) 2_665 1_455 ?
O2 V1 Cs1B 76.02(6) 3_565 7_777 ?
O2 V1 Cs1B 69.22(6) . 1_445 ?
O2 V1 Cs1B 69.22(6) 3_565 . ?
O2 V1 Cs1B 169.36(10) 2_665 7_677 ?
O2 V1 O2 109.52(5) 3_565 . ?
O2 V1 O2 109.52(5) 3_565 2_665 ?
O2 V1 O2 109.52(5) . 2_665 ?
Cs1A O1 Cs1A 119.987(1) 1_455 . ?
Cs1A O1 Cs1A 119.987(1) 1_455 1_445 ?
Cs1A O1 Cs1A 119.987(2) 1_445 . ?
Cs1A O1 Cs1B 119.528(15) 1_445 1_455 ?
Cs1A O1 Cs1B 119.528(15) 1_455 . ?
Cs1A O1 Cs1B 119.528(15) 1_455 1_445 ?
Cs1A O1 Cs1B 119.830(10) . 7_667 ?
Cs1A O1 Cs1B 119.528(15) . 1_445 ?
Cs1A O1 Cs1B 7.85(11) 1_455 7_677 ?
Cs1A O1 Cs1B 7.85(11) 1_445 7_667 ?
Cs1A O1 Cs1B 119.830(11) 1_445 7_677 ?
Cs1A O1 Cs1B 7.83(11) 1_455 1_455 ?
Cs1A O1 Cs1B 119.830(11) . 7_677 ?
Cs1A O1 Cs1B 119.528(15) . 1_455 ?
Cs1A O1 Cs1B 119.830(11) 1_455 7_667 ?
Cs1A O1 Cs1B 119.528(14) 1_445 . ?
Cs1A O1 Cs1B 119.830(11) 1_455 7_777 ?
Cs1A O1 Cs1B 7.83(11) 1_445 1_445 ?
Cs1A O1 Cs1B 119.830(10) 1_445 7_777 ?
Cs1A O1 Cs1B 7.85(11) . 7_777 ?
Cs1A O1 Cs1B 7.83(11) . . ?
Cs1B O1 Cs1B 118.45(5) 7_677 7_777 ?
Cs1B O1 Cs1B 117.87(6) 1_455 . ?
Cs1B O1 Cs1B 120.605(17) 7_777 1_445 ?
Cs1B O1 Cs1B 15.7(2) 7_677 1_455 ?
Cs1B O1 Cs1B 118.45(5) 7_777 7_667 ?
Cs1B O1 Cs1B 120.605(18) 7_777 1_455 ?
Cs1B O1 Cs1B 120.605(18) 7_667 . ?
Cs1B O1 Cs1B 120.605(19) 7_667 1_455 ?
Cs1B O1 Cs1B 118.45(5) 7_677 7_667 ?
Cs1B O1 Cs1B 117.87(6) 1_455 1_445 ?
Cs1B O1 Cs1B 120.61(2) 7_677 1_445 ?
Cs1B O1 Cs1B 117.87(6) . 1_445 ?
Cs1B O1 Cs1B 15.7(2) 7_667 1_445 ?
Cs1B O1 Cs1B 15.7(2) 7_777 . ?
Cs1B O1 Cs1B 120.605(19) 7_677 . ?
Cu1 O1 Cs1A 90.65(4) 1_556 1_445 ?
Cu1 O1 Cs1A 90.65(4) 1_556 . ?
Cu1 O1 Cs1A 90.65(4) 1_556 1_455 ?
Cu1 O1 Cs1B 98.47(12) 1_556 1_445 ?
Cu1 O1 Cs1B 82.79(11) 1_556 7_677 ?
Cu1 O1 Cs1B 82.79(12) 1_556 7_667 ?
Cu1 O1 Cs1B 98.47(12) 1_556 . ?
Cu1 O1 Cs1B 98.47(11) 1_556 1_455 ?
Cu1 O1 Cs1B 82.79(12) 1_556 7_777 ?
V1 O1 Cs1A 89.35(4) . 1_455 ?
V1 O1 Cs1A 89.35(4) . 1_445 ?
V1 O1 Cs1A 89.35(4) . . ?
V1 O1 Cs1B 97.21(11) . 7_677 ?
V1 O1 Cs1B 81.53(12) . . ?
V1 O1 Cs1B 81.53(12) . 1_445 ?
V1 O1 Cs1B 81.53(11) . 1_455 ?
V1 O1 Cs1B 97.21(12) . 7_667 ?
V1 O1 Cs1B 97.21(12) . 7_777 ?
V1 O1 Cu1 180.0 . 1_556 ?
Cs1B O2 Cs1B 123.7(2) 1_455 1_445 ?
Cu1 O2 Cs1B 83.05(3) 7_566 1_445 ?
Cu1 O2 Cs1B 83.06(3) 7_566 1_455 ?
Cu2 O2 Cs1B 117.37(10) . 1_455 ?
Cu2 O2 Cs1B 117.37(10) . 1_445 ?
Cu2 O2 Cu1 91.98(6) . 7_566 ?
V1 O2 Cs1B 84.15(5) . 1_445 ?
V1 O2 Cs1B 84.15(5) . 1_455 ?
V1 O2 Cu1 152.67(9) . 7_566 ?
V1 O2 Cu2 115.35(8) . . ?
Cu2 O3 Cu1 101.27(6) 3_565 . ?
Cu2 O3 Cu1 101.27(6) . . ?
Cu2 O3 Cu1 101.27(6) 2_665 . ?
Cu2 O3 Cu2 116.28(4) . 2_665 ?
Cu2 O3 Cu2 116.28(4) 3_565 2_665 ?
Cu2 O3 Cu2 116.28(4) 3_565 . ?

loop_
_geom_bond_atom_site_label_1
_geom_bond_atom_site_label_2
_geom_bond_distance
_geom_bond_site_symmetry_2
_geom_bond_publ_flag
Cs1A Cs1B 0.508(7) . ?
Cs1A Cs1B 0.508(7) 7_777 ?
Cs1A V1 4.0294(2) 7_777 ?
Cs1A V1 4.0294(2) 1_655 ?
Cs1A V1 4.0294(2) 7_677 ?
Cs1A V1 4.0294(2) . ?
Cs1A O1 3.68709(8) 1_665 ?
Cs1A O1 3.68708(7) . ?
Cs1A O1 3.68706(7) 1_655 ?
Cs1A O1 3.68709(7) 7_777 ?
Cs1A O1 3.68709(7) 7_667 ?
Cs1A O1 3.68706(6) 7_677 ?
Cs1B Cs1B 1.015(14) 7_777 ?
Cs1B Br1 3.684(7) . ?
Cs1B O1 3.7162(9) 7_667 ?
Cs1B O1 3.7162(9) 7_677 ?
Cs1B O1 3.7162(9) 7_777 ?
Cs1B O2 3.621(3) 3_665 ?
Cs1B O2 3.621(3) 1_665 ?
Cs1B O2 3.621(3) 2_775 ?
Cs1B O2 3.621(3) 1_655 ?
Cs1B O2 3.621(3) 3_565 ?
Cs1B O2 3.621(3) 2_665 ?
Br1 Cs1A 4.19210(11) 1_554 ?
Br1 Cs1B 3.684(7) 7_776 ?
Cu1 Cs1A 4.15604(18) 1_454 ?
Cu1 Cs1B 3.947(3) 7_666 ?
Cu1 Cs1B 3.947(3) 7_676 ?
Cu1 Cs1B 3.947(3) 7_776 ?
Cu1 Cu2 2.9272(3) 3_565 ?
Cu1 Cu2 2.9272(3) . ?
Cu1 Cu2 2.9272(3) 2_665 ?
Cu1 O1 1.877(2) 1_554 ?
Cu1 O2 2.0697(15) 8_556 ?
Cu1 O2 2.0697(15) 9_666 ?
Cu1 O2 2.0697(15) 7_566 ?
Cu1 O3 1.907(2) . ?
Cu2 Cu1 2.9272(3) 7_566 ?
Cu2 O2 1.9998(15) . ?
Cu2 O2 1.9998(15) 7_566 ?
Cu2 O3 1.8796(4) 7_566 ?
Cu2 O3 1.8796(4) . ?
V1 Cs1A 4.0294(2) 1_445 ?
V1 Cs1A 4.0294(2) 1_455 ?
V1 Cs1B 3.853(2) 1_455 ?
V1 Cs1B 4.260(4) 7_677 ?
V1 Cs1B 4.260(4) 7_777 ?
V1 Cs1B 3.853(2) 1_445 ?
V1 O1 1.667(2) . ?
V1 O2 1.7356(16) . ?
V1 O2 1.7355(16) 3_565 ?
V1 O2 1.7356(15) 2_665 ?
O1 Cs1A 3.68708(7) 1_455 ?
O1 Cs1A 3.68708(7) 1_445 ?
O1 Cs1B 3.7162(9) 7_677 ?
O1 Cs1B 3.7162(10) 7_667 ?
O1 Cs1B 3.7275(11) 1_455 ?
O1 Cs1B 3.7162(10) 7_777 ?
O1 Cs1B 3.7275(11) 1_445 ?
O1 Cu1 1.877(2) 1_556 ?
O2 Cs1B 3.621(3) 1_445 ?
O2 Cs1B 3.621(3) 1_455 ?
O2 Cu1 2.0697(15) 7_566 ?
O3 Cu2 1.8796(4) 2_665 ?
O3 Cu2 1.8797(4) 3_565 ?

loop_
_geom_torsion_atom_site_label_1
_geom_torsion_atom_site_label_2
_geom_torsion_atom_site_label_3
_geom_torsion_atom_site_label_4
_geom_torsion
_geom_torsion_site_symmetry_1
_geom_torsion_site_symmetry_2
_geom_torsion_site_symmetry_3
_geom_torsion_site_symmetry_4
_geom_torsion_publ_flag
Cs1A V1 O1 Cs1A 120.000(0) . . . 1_455 ?
Cs1A V1 O1 Cs1A -120.000(0) 1_455 . . . ?
Cs1A V1 O1 Cs1A -120.000(0) . . . 1_445 ?
Cs1A V1 O1 Cs1A -120.000(0) 1_445 . . 1_455 ?
Cs1A V1 O1 Cs1A 120.000(0) 1_455 . . 1_445 ?
Cs1A V1 O1 Cs1A 120.000(0) 1_445 . . . ?
Cs1A V1 O1 Cs1B -120.000(1) . . . 7_667 ?
Cs1A V1 O1 Cs1B 120.000(1) 1_455 . . 1_445 ?
Cs1A V1 O1 Cs1B 0.000(0) . . . . ?
Cs1A V1 O1 Cs1B 0.000(1) 1_455 . . 1_455 ?
Cs1A V1 O1 Cs1B 0.000(0) 1_445 . . 1_445 ?
Cs1A V1 O1 Cs1B -120.000(1) 1_445 . . 1_455 ?
Cs1A V1 O1 Cs1B 0.000(0) 1_445 . . 7_667 ?
Cs1A V1 O1 Cs1B 0.000(1) 1_455 . . 7_677 ?
Cs1A V1 O1 Cs1B 120.000(1) . . . 1_455 ?
Cs1A V1 O1 Cs1B 120.000(1) . . . 7_677 ?
Cs1A V1 O1 Cs1B -120.000(0) 1_455 . . . ?
Cs1A V1 O1 Cs1B -120.000(0) 1_455 . . 7_777 ?
Cs1A V1 O1 Cs1B 120.000(0) 1_445 . . . ?
Cs1A V1 O1 Cs1B 0.000(0) . . . 7_777 ?
Cs1A V1 O1 Cs1B -120.000(1) . . . 1_445 ?
Cs1A V1 O1 Cs1B 120.000(0) 1_445 . . 7_777 ?
Cs1A V1 O1 Cs1B 120.000(1) 1_455 . . 7_667 ?
Cs1A V1 O1 Cs1B -120.000(1) 1_445 . . 7_677 ?
Cs1A V1 O2 Cs1B 6.33(10) 1_455 . . 1_455 ?
Cs1A V1 O2 Cs1B -6.33(9) 1_445 . . 1_445 ?
Cs1A V1 O2 Cs1B -118.51(10) 1_455 . . 1_445 ?
Cs1A V1 O2 Cs1B 118.52(10) 1_445 . . 1_455 ?
Cs1A V1 O2 Cu1 -56.092(13) 1_455 . . 7_566 ?
Cs1A V1 O2 Cu1 56.089(13) 1_445 . . 7_566 ?
Cs1A V1 O2 Cu2 123.910(13) 1_455 . . . ?
Cs1A V1 O2 Cu2 -123.910(13) 1_445 . . . ?
Cs1B V1 O1 Cs1A 0.000(0) 7_677 . . 1_455 ?
Cs1B V1 O1 Cs1A 120.000(0) 1_455 . . 1_445 ?
Cs1B V1 O1 Cs1A -120.000(0) 1_455 . . . ?
Cs1B V1 O1 Cs1A 120.0 1_445 . . . ?
Cs1B V1 O1 Cs1A 0.000(0) 1_455 . . 1_455 ?
Cs1B V1 O1 Cs1A 0.0 . . . . ?
Cs1B V1 O1 Cs1A 120.000(0) 7_677 . . 1_445 ?
Cs1B V1 O1 Cs1A -120.0 . . . 1_445 ?
Cs1B V1 O1 Cs1A -120.0 1_445 . . 1_455 ?
Cs1B V1 O1 Cs1A 120.0 . . . 1_455 ?
Cs1B V1 O1 Cs1A 120.000(0) 7_777 . . 1_455 ?
Cs1B V1 O1 Cs1A -120.000(0) 7_677 . . . ?
Cs1B V1 O1 Cs1A 0.0 1_445 . . 1_445 ?
Cs1B V1 O1 Cs1A 0.000(0) 7_777 . . . ?
Cs1B V1 O1 Cs1A -120.000(0) 7_777 . . 1_445 ?
Cs1B V1 O1 Cs1B 0.000(1) 1_455 . . 7_677 ?
Cs1B V1 O1 Cs1B -120.000(0) 1_455 . . . ?
Cs1B V1 O1 Cs1B -120.000(1) 7_777 . . 7_667 ?
Cs1B V1 O1 Cs1B -120.000(1) 1_445 . . 7_677 ?
Cs1B V1 O1 Cs1B 120.000(0) 1_455 . . 1_445 ?
Cs1B V1 O1 Cs1B 120.000(1) . . . 7_677 ?
Cs1B V1 O1 Cs1B 0.000(1) 7_677 . . 1_455 ?
Cs1B V1 O1 Cs1B 120.000(1) 7_777 . . 7_677 ?
Cs1B V1 O1 Cs1B -120.000(0) 7_677 . . . ?
Cs1B V1 O1 Cs1B -120.000(0) 1_455 . . 7_777 ?
Cs1B V1 O1 Cs1B 120.000(1) 7_677 . . 1_445 ?
Cs1B V1 O1 Cs1B 120.000(0) 1_445 . . 7_777 ?
Cs1B V1 O1 Cs1B 120.000(1) . . . 1_455 ?
Cs1B V1 O1 Cs1B 0.000(0) . . . 7_777 ?
Cs1B V1 O1 Cs1B 120.000(1) 7_777 . . 1_455 ?
Cs1B V1 O1 Cs1B -120.000(1) 7_677 . . 7_777 ?
Cs1B V1 O1 Cs1B 120.000(0) 1_445 . . . ?
Cs1B V1 O1 Cs1B 120.000(1) 1_455 . . 7_667 ?
Cs1B V1 O1 Cs1B 0.000(0) 7_777 . . . ?
Cs1B V1 O1 Cs1B 0.000(0) 1_445 . . 7_667 ?
Cs1B V1 O1 Cs1B -120.000(1) . . . 1_445 ?
Cs1B V1 O1 Cs1B -120.000(1) . . . 7_667 ?
Cs1B V1 O1 Cs1B -120.000(1) 7_777 . . 1_445 ?
Cs1B V1 O1 Cs1B 120.000(1) 7_677 . . 7_667 ?
Cs1B V1 O1 Cs1B -120.000(1) 1_445 . . 1_455 ?
Cs1B V1 O2 Cs1B -62.42(10) 7_777 . . 1_445 ?
Cs1B V1 O2 Cs1B -124.85(19) 1_455 . . 1_445 ?
Cs1B V1 O2 Cs1B 62.42(10) 7_777 . . 1_455 ?
Cs1B V1 O2 Cs1B -113.00(3) 7_677 . . 1_445 ?
Cs1B V1 O2 Cs1B 11.85(17) 7_677 . . 1_455 ?
Cs1B V1 O2 Cs1B 124.85(19) 1_445 . . 1_455 ?
Cs1B V1 O2 Cu1 -62.43(10) 1_455 . . 7_566 ?
Cs1B V1 O2 Cu1 -50.57(7) 7_677 . . 7_566 ?
Cs1B V1 O2 Cu1 62.42(10) 1_445 . . 7_566 ?
Cs1B V1 O2 Cu1 -0.001(1) 7_777 . . 7_566 ?
Cs1B V1 O2 Cu2 129.43(7) 7_677 . . . ?
Cs1B V1 O2 Cu2 -117.58(10) 1_445 . . . ?
Cs1B V1 O2 Cu2 180.000(1) 7_777 . . . ?
Cs1B V1 O2 Cu2 117.58(10) 1_455 . . . ?
Cu1 Cu2 O3 Cu1 180.0 7_566 . . . ?
Cu1 Cu2 O3 Cu2 71.30(10) 7_566 . . 2_665 ?
Cu1 Cu2 O3 Cu2 108.70(10) . . . 3_565 ?
Cu1 Cu2 O3 Cu2 -71.30(10) 7_566 . . 3_565 ?
Cu1 Cu2 O3 Cu2 -108.70(10) . . . 2_665 ?
V1 Cs1A Cs1B Cs1B 150.0(2) 1_655 . . 7_777 ?
V1 Cs1A Cs1B Cs1B 150.00(1) 7_677 . . 7_777 ?
V1 Cs1A Cs1B Cs1B 30.0(2) . . . 7_777 ?
V1 Cs1A Cs1B Cs1B -150.0(2) 7_777 . . 7_777 ?
V1 Cs1A Cs1B O1 -60.000(3) 1_655 . . 7_777 ?
V1 Cs1A Cs1B O1 0.000(1) 7_777 . . 7_777 ?
V1 Cs1A Cs1B O1 120.000(4) 7_677 . . 7_777 ?
V1 Cs1A Cs1B O1 119.999(0) 7_777 . . 7_667 ?
V1 Cs1A Cs1B O1 -60.000(1) . . . 7_667 ?
V1 Cs1A Cs1B O1 0.000(2) 7_677 . . 7_677 ?
V1 Cs1A Cs1B O1 180.000(1) . . . 7_777 ?
V1 Cs1A Cs1B O1 180.000(2) 1_655 . . 7_677 ?
V1 Cs1A Cs1B O1 60.000(4) 1_655 . . 7_667 ?
V1 Cs1A Cs1B O1 60.000(2) . . . 7_677 ?
V1 Cs1A Cs1B O1 -120.000(2) 7_777 . . 7_677 ?
V1 Cs1A Cs1B O1 -120.000(4) 7_677 . . 7_667 ?
V1 Cs1A Cs1B O2 86.30(3) 7_777 . . 1_655 ?
V1 Cs1A Cs1B O2 -86.30(3) 7_677 . . 2_665 ?
V1 Cs1A Cs1B O2 146.30(3) . . . 2_775 ?
V1 Cs1A Cs1B O2 -33.70(3) 7_677 . . 3_565 ?
V1 Cs1A Cs1B O2 86.30(3) 7_677 . . 2_775 ?
V1 Cs1A Cs1B O2 146.30(3) 1_655 . . 3_565 ?
V1 Cs1A Cs1B O2 -86.30(3) 7_777 . . 1_665 ?
V1 Cs1A Cs1B O2 26.30(3) . . . 3_565 ?
V1 Cs1A Cs1B O2 -26.30(3) . . . 2_665 ?
V1 Cs1A Cs1B O2 -153.70(3) 7_777 . . 3_565 ?
V1 Cs1A Cs1B O2 26.30(3) 1_655 . . 1_655 ?
V1 Cs1A Cs1B O2 -26.30(3) 1_655 . . 3_665 ?
V1 Cs1A Cs1B O2 -33.70(3) 7_777 . . 2_775 ?
V1 Cs1A Cs1B O2 -146.30(3) . . . 3_665 ?
V1 Cs1A Cs1B O2 -93.70(3) . . . 1_655 ?
V1 Cs1A Cs1B O2 33.70(3) 7_777 . . 3_665 ?
V1 Cs1A Cs1B O2 93.70(3) 1_655 . . 2_665 ?
V1 Cs1A Cs1B O2 33.70(3) 7_677 . . 1_665 ?
V1 Cs1A Cs1B O2 153.70(3) 7_777 . . 2_665 ?
V1 Cs1A Cs1B O2 -146.30(3) 1_655 . . 1_665 ?
V1 Cs1A Cs1B O2 -153.70(3) 7_677 . . 1_655 ?
V1 Cs1A Cs1B O2 93.70(3) . . . 1_665 ?
V1 Cs1A Cs1B O2 -93.70(3) 1_655 . . 2_775 ?
V1 Cs1A Cs1B O2 153.70(3) 7_677 . . 3_665 ?
O1 Cs1A Cs1B Cs1B -90.0(2) 1_665 . . 7_777 ?
O1 Cs1A Cs1B Cs1B 90.0(2) 7_667 . . 7_777 ?
O1 Cs1A Cs1B Cs1B 150.00(1) 7_677 . . 7_777 ?
O1 Cs1A Cs1B Cs1B -30.00(1) 1_655 . . 7_777 ?
O1 Cs1A Cs1B Cs1B 30.0(2) . . . 7_777 ?
O1 Cs1A Cs1B Cs1B 30.00(1) 7_777 . . 7_777 ?
O1 Cs1A Cs1B O1 -60.000(0) 1_655 . . 7_777 ?
O1 Cs1A Cs1B O1 180.000(0) 1_665 . . 7_667 ?
O1 Cs1A Cs1B O1 60.000(1) 1_655 . . 7_667 ?
O1 Cs1A Cs1B O1 180.000(1) . . . 7_777 ?
O1 Cs1A Cs1B O1 120.000(1) 7_667 . . 7_677 ?
O1 Cs1A Cs1B O1 180.000(1) 1_655 . . 7_677 ?
O1 Cs1A Cs1B O1 -60.000(1) . . . 7_667 ?
O1 Cs1A Cs1B O1 60.000(1) . . . 7_677 ?
O1 Cs1A Cs1B O1 119.999(1) 7_777 . . 7_667 ?
O1 Cs1A Cs1B O1 60.001(0) 1_665 . . 7_777 ?
O1 Cs1A Cs1B O1 -120.000(0) 7_677 . . 7_667 ?
O1 Cs1A Cs1B O1 -120.000(1) 7_777 . . 7_677 ?
O1 Cs1A Cs1B O1 120.000(0) 7_677 . . 7_777 ?
O1 Cs1A Cs1B O1 -119.999(0) 7_667 . . 7_777 ?
O1 Cs1A Cs1B O1 -60.000(1) 1_665 . . 7_677 ?
O1 Cs1A Cs1B O2 93.70(3) 1_655 . . 2_665 ?
O1 Cs1A Cs1B O2 -93.70(3) 1_665 . . 3_565 ?
O1 Cs1A Cs1B O2 86.30(3) 7_777 . . 1_655 ?
O1 Cs1A Cs1B O2 -153.70(3) 7_677 . . 1_655 ?
O1 Cs1A Cs1B O2 -146.30(3) 1_655 . . 1_665 ?
O1 Cs1A Cs1B O2 -26.30(3) 1_655 . . 3_665 ?
O1 Cs1A Cs1B O2 -33.70(3) 7_777 . . 2_775 ?
O1 Cs1A Cs1B O2 -153.70(3) 7_777 . . 3_565 ?
O1 Cs1A Cs1B O2 153.70(3) 7_677 . . 3_665 ?
O1 Cs1A Cs1B O2 -33.70(3) 7_677 . . 3_565 ?
O1 Cs1A Cs1B O2 86.30(3) 7_677 . . 2_775 ?
O1 Cs1A Cs1B O2 146.30(3) 1_655 . . 3_565 ?
O1 Cs1A Cs1B O2 -153.70(3) 7_667 . . 2_775 ?
O1 Cs1A Cs1B O2 153.70(3) 7_667 . . 1_665 ?
O1 Cs1A Cs1B O2 93.70(3) . . . 1_665 ?
O1 Cs1A Cs1B O2 33.70(3) 7_667 . . 2_665 ?
O1 Cs1A Cs1B O2 33.70(3) 7_777 . . 3_665 ?
O1 Cs1A Cs1B O2 -146.30(3) 1_665 . . 2_665 ?
O1 Cs1A Cs1B O2 33.70(3) 7_677 . . 1_665 ?
O1 Cs1A Cs1B O2 -26.30(3) 1_665 . . 1_665 ?
O1 Cs1A Cs1B O2 26.30(3) . . . 3_565 ?
O1 Cs1A Cs1B O2 -86.30(3) 7_777 . . 1_665 ?
O1 Cs1A Cs1B O2 -93.70(3) 1_655 . . 2_775 ?
O1 Cs1A Cs1B O2 26.30(3) 1_655 . . 1_655 ?
O1 Cs1A Cs1B O2 146.30(3) . . . 2_775 ?
O1 Cs1A Cs1B O2 -93.70(3) . . . 1_655 ?
O1 Cs1A Cs1B O2 26.30(3) 1_665 . . 2_775 ?
O1 Cs1A Cs1B O2 153.70(3) 7_777 . . 2_665 ?
O1 Cs1A Cs1B O2 -86.30(3) 7_667 . . 3_665 ?
O1 Cs1A Cs1B O2 -33.70(3) 7_667 . . 1_655 ?
O1 Cs1A Cs1B O2 86.30(3) 7_667 . . 3_565 ?
O1 Cs1A Cs1B O2 146.30(3) 1_665 . . 1_655 ?
O1 Cs1A Cs1B O2 -86.30(3) 7_677 . . 2_665 ?
O1 Cs1A Cs1B O2 93.70(3) 1_665 . . 3_665 ?
O1 Cs1A Cs1B O2 -26.30(3) . . . 2_665 ?
O1 Cs1A Cs1B O2 -146.30(3) . . . 3_665 ?
O1 V1 O2 Cs1B -62.42(10) . . . 1_445 ?
O1 V1 O2 Cs1B 62.42(10) . . . 1_455 ?
O1 V1 O2 Cu1 -0.001(0) . . . 7_566 ?
O1 V1 O2 Cu2 180.0 . . . . ?
O2 Cu2 O3 Cu1 0.0 7_566 . . . ?
O2 Cu2 O3 Cu1 180.0 . . . . ?
O2 Cu2 O3 Cu2 -71.30(10) . . . 3_565 ?
O2 Cu2 O3 Cu2 71.30(10) . . . 2_665 ?
O2 Cu2 O3 Cu2 108.70(10) 7_566 . . 3_565 ?
O2 Cu2 O3 Cu2 -108.70(10) 7_566 . . 2_665 ?
O2 V1 O1 Cs1A 180.001(0) 3_565 . . 1_445 ?
O2 V1 O1 Cs1A 60.000(0) . . . 1_445 ?
O2 V1 O1 Cs1A -59.999(0) 3_565 . . . ?
O2 V1 O1 Cs1A 60.001(0) 3_565 . . 1_455 ?
O2 V1 O1 Cs1A 180.000(0) . . . . ?
O2 V1 O1 Cs1A -60.0 . . . 1_455 ?
O2 V1 O1 Cs1A -60.000(0) 2_665 . . 1_445 ?
O2 V1 O1 Cs1A 60.000(0) 2_665 . . . ?
O2 V1 O1 Cs1A 180.000(0) 2_665 . . 1_455 ?
O2 V1 O1 Cs1B -59.999(0) 3_565 . . . ?
O2 V1 O1 Cs1B -60.000(1) . . . 1_455 ?
O2 V1 O1 Cs1B 60.000(0) . . . 7_667 ?
O2 V1 O1 Cs1B -60.000(1) . . . 7_677 ?
O2 V1 O1 Cs1B 180.000(1) 2_665 . . 1_455 ?
O2 V1 O1 Cs1B 60.000(0) 2_665 . . . ?
O2 V1 O1 Cs1B 60.001(1) 3_565 . . 7_677 ?
O2 V1 O1 Cs1B 60.000(0) . . . 1_445 ?
O2 V1 O1 Cs1B -59.999(0) 3_565 . . 7_777 ?
O2 V1 O1 Cs1B -60.000(0) 2_665 . . 1_445 ?
O2 V1 O1 Cs1B 60.000(1) 2_665 . . 7_777 ?
O2 V1 O1 Cs1B 60.001(1) 3_565 . . 1_455 ?
O2 V1 O1 Cs1B 180.000(1) 2_665 . . 7_677 ?
O2 V1 O1 Cs1B 180.000(0) . . . 7_777 ?
O2 V1 O1 Cs1B -60.000(1) 2_665 . . 7_667 ?
O2 V1 O1 Cs1B 180.001(0) 3_565 . . 7_667 ?
O2 V1 O1 Cs1B 180.001(0) 3_565 . . 1_445 ?
O2 V1 O1 Cs1B 180.000(0) . . . . ?
O2 V1 O2 Cs1B 57.51(12) 2_665 . . 1_445 ?
O2 V1 O2 Cs1B -177.64(11) 2_665 . . 1_455 ?
O2 V1 O2 Cs1B 177.64(11) 3_565 . . 1_445 ?
O2 V1 O2 Cs1B -57.52(12) 3_565 . . 1_455 ?
O2 V1 O2 Cu1 119.94(6) 2_665 . . 7_566 ?
O2 V1 O2 Cu1 -119.94(6) 3_565 . . 7_566 ?
O2 V1 O2 Cu2 60.06(6) 3_565 . . . ?
O2 V1 O2 Cu2 -60.06(6) 2_665 . . . ?

loop_
_exptl_oxdiff_crystal_face_indexfrac_h
_exptl_oxdiff_crystal_face_indexfrac_k
_exptl_oxdiff_crystal_face_indexfrac_l
_exptl_oxdiff_crystal_face_x
_exptl_oxdiff_crystal_face_y
_exptl_oxdiff_crystal_face_z
0.9999 -0.9957 0.0035 0.0088 -0.0101 0.1273
8.7213 -6.2910 0.2386 -0.0911 0.1375 0.9863
-0.1631 7.8757 -0.1134 -0.4873 0.7653 -0.4205
2.2040 -8.6604 0.1595 0.4227 -0.6651 0.6156
-6.8821 -1.5828 -0.0964 0.4846 -0.7566 -0.4390
-7.8233 7.7680 -0.2438 -0.0522 0.0869 -0.9948
0.2150 -0.1982 -11.8179 0.8428 0.5382 0.0091
-0.2150 0.1982 11.8179 -0.8428 -0.5382 -0.0091
7.1016 -6.2837 5.9744 -0.4116 -0.2657 0.8718
0.5176 6.4665 5.9380 -0.8654 0.4107 -0.2870
2.5831 -6.4706 8.1629 -0.3084 -0.7813 0.5427
-1.5952 -3.5774 9.5583 -0.3646 -0.9279 0.0786
